data_7125684
loop_
_publ_author_name
'Shoji, Taku'
'Sugiyama, Shuhei'
'Kobayashi, Yoshiaki'
'Yamazaki, Akari'
'Ariga, Yukino'
'Katoh, Ryuzi'
'Wakui, Hiroki'
'Yasunami, Masafumi'
'Ito, Shunji'

_publ_section_title
;
 Direct synthesis of 2-arylazulenes by [8+2] cycloaddition of
 2H-cyclohepta[b]furan-2-ones with silyl enol ethers.
;
_journal_issue 10
_journal_name_full 'Chemical communications (Cambridge, England)'
_journal_page_first 1485
_journal_page_last 1488
_journal_paper_doi 10.1039/c9cc09376a
_journal_volume 56
_journal_year 2020
_chemical_formula_moiety 'C15 H13 N'
_chemical_formula_sum 'C15 H13 N'
_chemical_formula_weight 207.26
_space_group_crystal_system monoclinic
_space_group_IT_number 14
_space_group_name_Hall '-P 2ybc'
_space_group_name_H-M_alt 'P 1 21/c 1'
_atom_sites_solution_hydrogens geom
_atom_sites_solution_primary direct
_atom_sites_solution_secondary difmap
_audit_creation_method SHELXL-2018/3
_audit_update_record
;
2018-12-07 deposited with the CCDC.	2019-12-20 downloaded from the CCDC.
;
_cell_angle_alpha 90
_cell_angle_beta 98.605(6)
_cell_angle_gamma 90
_cell_formula_units_Z 4
_cell_length_a 8.9324(5)
_cell_length_b 5.7383(3)
_cell_length_c 21.1175(13)
_cell_measurement_reflns_used 6995
_cell_measurement_temperature 100(2)
_cell_measurement_theta_max 31.22
_cell_measurement_theta_min 2.26
_cell_volume 1070.23(11)
_computing_cell_refinement 'CrysAlisPro 1.171.39.46 (Rigaku OD, 2018)'
_computing_data_collection 'CrystalClear (Rigaku Inc., 2008)'
_computing_data_reduction 'CrysAlisPro 1.171.39.46 (Rigaku OD, 2018)'
_computing_molecular_graphics 'CrystalStructure 4.3.1 (Rigaku, 2018)'
_computing_publication_material 'CrystalStructure 4.3.1 (Rigaku, 2018)'
_computing_structure_refinement 'SHELXL-2018/3 (Sheldrick, 2018)'
_computing_structure_solution 'SHELXT 2018/2 (Sheldrick, 2018)'
_diffrn_ambient_temperature 100(2)
_diffrn_detector_area_resol_mean 7.111
_diffrn_measured_fraction_theta_full 1.000
_diffrn_measured_fraction_theta_max 1.000
_diffrn_measurement_device_type 'Rigaku Varimax with Saturn'
_diffrn_measurement_method '\w scans'
_diffrn_radiation_type MoK\a
_diffrn_radiation_wavelength 0.71073
_diffrn_reflns_av_R_equivalents 0.0714
_diffrn_reflns_av_unetI/netI 0.0479
_diffrn_reflns_Laue_measured_fraction_full 1.000
_diffrn_reflns_Laue_measured_fraction_max 1.000
_diffrn_reflns_limit_h_max 11
_diffrn_reflns_limit_h_min -11
_diffrn_reflns_limit_k_max 7
_diffrn_reflns_limit_k_min -7
_diffrn_reflns_limit_l_max 27
_diffrn_reflns_limit_l_min -27
_diffrn_reflns_number 17392
_diffrn_reflns_point_group_measured_fraction_full 1.000
_diffrn_reflns_point_group_measured_fraction_max 1.000
_diffrn_reflns_theta_full 25.242
_diffrn_reflns_theta_max 27.994
_diffrn_reflns_theta_min 1.951
_diffrn_source 'rotating anode X-ray generator'
_exptl_absorpt_coefficient_mu 0.075
_exptl_absorpt_correction_T_max 0.999
_exptl_absorpt_correction_T_min 0.737
_exptl_absorpt_correction_type multi-scan
_exptl_absorpt_process_details
;
CrysAlisPro 1.171.39.46 (Rigaku Oxford Diffraction, 2018)
Empirical absorption correction using spherical harmonics,
 implemented in SCALE3 ABSPACK scaling algorithm.
;
_exptl_crystal_colour green
_exptl_crystal_density_diffrn 1.286
_exptl_crystal_density_method 'not measured'
_exptl_crystal_description plate
_exptl_crystal_F_000 440
_exptl_crystal_size_max 0.250
_exptl_crystal_size_mid 0.040
_exptl_crystal_size_min 0.010
_refine_diff_density_max 0.514
_refine_diff_density_min -0.248
_refine_diff_density_rms 0.059
_refine_ls_extinction_method none
_refine_ls_goodness_of_fit_ref 1.033
_refine_ls_hydrogen_treatment constr
_refine_ls_matrix_type full
_refine_ls_number_parameters 146
_refine_ls_number_reflns 2582
_refine_ls_number_restraints 0
_refine_ls_restrained_S_all 1.033
_refine_ls_R_factor_all 0.1026
_refine_ls_R_factor_gt 0.0694
_refine_ls_shift/su_max 0.000
_refine_ls_shift/su_mean 0.000
_refine_ls_structure_factor_coef Fsqd
_refine_ls_weighting_details 'w=1/[\s^2^(Fo^2^)+(0.0624P)^2^+1.1639P] where P=(Fo^2^+2Fc^2^)/3'
_refine_ls_weighting_scheme calc
_refine_ls_wR_factor_gt 0.1528
_refine_ls_wR_factor_ref 0.1694
_reflns_Friedel_coverage 0.000
_reflns_number_gt 1827
_reflns_number_total 2582
_reflns_threshold_expression 'I > 2\s(I)'
_cod_data_source_file c9cc09376a2.cif
_cod_data_source_block shelxl_CCDC2
_cod_depositor_comments 'Adding full bibliography for 7125682--7125685.cif.'
_cod_original_sg_symbol_H-M 'P 21/c'
_cod_database_code 7125684
_shelx_shelxl_version_number 2018/3
_shelx_space_group_comment
;
The symmetry employed for this shelxl refinement is uniquely defined
by the following loop, which should always be used as a source of
symmetry information in preference to the above space-group names.
They are only intended as comments.
;
_shelx_estimated_absorpt_t_min 0.982
_shelx_estimated_absorpt_t_max 0.999

loop_
_space_group_symop_operation_xyz
'x, y, z'
'-x, y+1/2, -z+1/2'
'-x, -y, -z'
'x, -y-1/2, z-1/2'

loop_
_atom_site_label
_atom_site_type_symbol
_atom_site_fract_x
_atom_site_fract_y
_atom_site_fract_z
_atom_site_U_iso_or_equiv
_atom_site_adp_type
_atom_site_occupancy
_atom_site_site_symmetry_order
_atom_site_calc_flag
_atom_site_refinement_flags_posn
_atom_site_refinement_flags_adp
N1 N 0.6121(2) 0.5125(4) 0.42702(9) 0.0267(5) Uani 1 1 d . .
C1 C 0.2223(2) 0.8115(4) 0.26885(11) 0.0226(5) Uani 1 1 d . .
H1 H 0.209949 0.951579 0.291451 0.027 Uiso 1 1 calc R U
C2 C 0.3300(2) 0.6385(4) 0.28792(11) 0.0215(5) Uani 1 1 d . .
C3 C 0.3163(2) 0.4607(4) 0.24138(11) 0.0233(5) Uani 1 1 d . .
H3 H 0.377973 0.325459 0.242523 0.028 Uiso 1 1 calc R U
C4 C 0.1966(2) 0.5170(4) 0.19322(10) 0.0225(5) Uani 1 1 d . .
C5 C 0.1460(2) 0.3807(4) 0.14015(11) 0.0230(5) Uani 1 1 d . .
H5 H 0.201086 0.241038 0.136330 0.028 Uiso 1 1 calc R U
C6 C 0.0253(3) 0.4217(4) 0.09175(11) 0.0261(5) Uani 1 1 d . .
H6 H 0.009311 0.306150 0.059232 0.031 Uiso 1 1 calc R U
C7 C -0.0751(3) 0.6075(4) 0.08425(11) 0.0272(5) Uani 1 1 d . .
H7 H -0.150021 0.601024 0.047265 0.033 Uiso 1 1 calc R U
C8 C -0.0821(3) 0.8013(4) 0.12289(11) 0.0262(5) Uani 1 1 d . .
H8 H -0.162381 0.906852 0.109171 0.031 Uiso 1 1 calc R U
C9 C 0.0121(2) 0.8627(4) 0.17899(11) 0.0234(5) Uani 1 1 d . .
H9 H -0.011713 1.005488 0.197979 0.028 Uiso 1 1 calc R U
C10 C 0.1357(2) 0.7438(4) 0.21081(11) 0.0224(5) Uani 1 1 d . .
C11 C 0.4355(2) 0.6360(4) 0.34761(10) 0.0220(5) Uani 1 1 d . .
C12 C 0.5378(2) 0.4576(4) 0.36770(11) 0.0240(5) Uani 1 1 d . .
H12 H 0.553049 0.320980 0.344064 0.029 Uiso 1 1 calc R U
C13 C 0.5607(3) 0.7260(4) 0.44560(11) 0.0275(5) Uani 1 1 d . .
H13 H 0.594734 0.803831 0.484817 0.033 Uiso 1 1 calc R U
C14 C 0.4526(2) 0.8053(4) 0.39786(11) 0.0245(5) Uani 1 1 d . .
H14 H 0.398333 0.947697 0.398010 0.029 Uiso 1 1 calc R U
C15 C 0.7334(3) 0.3782(5) 0.46259(12) 0.0322(6) Uani 1 1 d . .
H15A H 0.830905 0.448133 0.457422 0.039 Uiso 1 1 calc R U
H15B H 0.729251 0.217883 0.446414 0.039 Uiso 1 1 calc R U
H15C H 0.722193 0.377460 0.508048 0.039 Uiso 1 1 calc R U

loop_
_atom_site_aniso_label
_atom_site_aniso_U_11
_atom_site_aniso_U_22
_atom_site_aniso_U_33
_atom_site_aniso_U_23
_atom_site_aniso_U_13
_atom_site_aniso_U_12
N1 0.0202(9) 0.0360(12) 0.0247(10) 0.0034(9) 0.0063(8) -0.0003(9)
C1 0.0245(11) 0.0194(11) 0.0259(11) 0.0003(9) 0.0098(9) 0.0018(9)
C2 0.0184(10) 0.0226(11) 0.0259(11) 0.0027(9) 0.0111(9) -0.0017(9)
C3 0.0219(11) 0.0209(11) 0.0291(12) -0.0001(10) 0.0101(9) 0.0023(9)
C4 0.0197(10) 0.0261(12) 0.0231(11) 0.0012(9) 0.0085(9) -0.0010(9)
C5 0.0211(11) 0.0248(12) 0.0246(11) 0.0012(9) 0.0088(9) 0.0001(9)
C6 0.0246(11) 0.0295(13) 0.0249(12) -0.0020(10) 0.0061(9) -0.0051(10)
C7 0.0193(11) 0.0389(14) 0.0240(12) 0.0029(11) 0.0055(9) -0.0032(10)
C8 0.0231(11) 0.0309(13) 0.0261(12) 0.0051(10) 0.0084(9) -0.0006(10)
C9 0.0239(11) 0.0251(12) 0.0235(11) 0.0018(9) 0.0111(9) 0.0004(9)
C10 0.0216(11) 0.0243(11) 0.0232(11) 0.0014(9) 0.0094(9) -0.0030(9)
C11 0.0167(10) 0.0290(12) 0.0212(11) 0.0037(9) 0.0062(8) -0.0055(9)
C12 0.0226(11) 0.0282(12) 0.0226(11) -0.0002(10) 0.0073(9) -0.0056(10)
C13 0.0219(11) 0.0373(14) 0.0244(12) -0.0019(11) 0.0075(9) -0.0016(10)
C14 0.0182(10) 0.0297(12) 0.0269(12) -0.0007(10) 0.0074(9) 0.0000(9)
C15 0.0253(12) 0.0399(15) 0.0309(13) 0.0095(11) 0.0029(10) 0.0032(11)

loop_
_atom_type_symbol
_atom_type_description
_atom_type_scat_dispersion_real
_atom_type_scat_dispersion_imag
_atom_type_scat_source
C C 0.0033 0.0016 'International Tables Vol C Tables 4.2.6.8 and 6.1.1.4'
H H 0.0000 0.0000 'International Tables Vol C Tables 4.2.6.8 and 6.1.1.4'
N N 0.0061 0.0033 'International Tables Vol C Tables 4.2.6.8 and 6.1.1.4'

loop_
_geom_angle_atom_site_label_1
_geom_angle_atom_site_label_2
_geom_angle_atom_site_label_3
_geom_angle
C12 N1 C13 109.1(2)
C12 N1 C15 125.3(2)
C13 N1 C15 125.4(2)
C2 C1 C10 108.7(2)
C2 C1 H1 125.6
C10 C1 H1 125.6
C1 C2 C3 109.2(2)
C1 C2 C11 125.7(2)
C3 C2 C11 125.0(2)
C4 C3 C2 108.5(2)
C4 C3 H3 125.8
C2 C3 H3 125.8
C5 C4 C3 125.4(2)
C5 C4 C10 127.8(2)
C3 C4 C10 106.88(19)
C4 C5 C6 128.5(2)
C4 C5 H5 115.8
C6 C5 H5 115.8
C7 C6 C5 129.1(2)
C7 C6 H6 115.4
C5 C6 H6 115.4
C8 C7 C6 129.4(2)
C8 C7 H7 115.3
C6 C7 H7 115.3
C7 C8 C9 129.0(2)
C7 C8 H8 115.5
C9 C8 H8 115.5
C10 C9 C8 128.7(2)
C10 C9 H9 115.6
C8 C9 H9 115.6
C9 C10 C1 125.7(2)
C9 C10 C4 127.5(2)
C1 C10 C4 106.71(19)
C12 C11 C14 106.31(19)
C12 C11 C2 125.4(2)
C14 C11 C2 128.2(2)
N1 C12 C11 108.4(2)
N1 C12 H12 125.8
C11 C12 H12 125.8
C14 C13 N1 108.3(2)
C14 C13 H13 125.9
N1 C13 H13 125.9
C13 C14 C11 107.8(2)
C13 C14 H14 126.1
C11 C14 H14 126.1
N1 C15 H15A 109.5
N1 C15 H15B 109.5
H15A C15 H15B 109.5
N1 C15 H15C 109.5
H15A C15 H15C 109.5
H15B C15 H15C 109.5

loop_
_geom_bond_atom_site_label_1
_geom_bond_atom_site_label_2
_geom_bond_distance
N1 C12 1.364(3)
N1 C13 1.386(3)
N1 C15 1.445(3)
C1 C2 1.398(3)
C1 C10 1.403(3)
C1 H1 0.9500
C2 C3 1.409(3)
C2 C11 1.457(3)
C3 C4 1.399(3)
C3 H3 0.9500
C4 C5 1.386(3)
C4 C10 1.479(3)
C5 C6 1.390(3)
C5 H5 0.9500
C6 C7 1.387(3)
C6 H6 0.9500
C7 C8 1.386(3)
C7 H7 0.9500
C8 C9 1.392(3)
C8 H8 0.9500
C9 C10 1.384(3)
C9 H9 0.9500
C11 C12 1.395(3)
C11 C14 1.430(3)
C12 H12 0.9500
C13 C14 1.365(3)
C13 H13 0.9500
C14 H14 0.9500
C15 H15A 0.9800
C15 H15B 0.9800
C15 H15C 0.9800

loop_
_geom_torsion_atom_site_label_1
_geom_torsion_atom_site_label_2
_geom_torsion_atom_site_label_3
_geom_torsion_atom_site_label_4
_geom_torsion
C10 C1 C2 C3 1.6(2)
C10 C1 C2 C11 -175.97(19)
C1 C2 C3 C4 -1.7(2)
C11 C2 C3 C4 175.93(19)
C2 C3 C4 C5 -178.1(2)
C2 C3 C4 C10 1.1(2)
C3 C4 C5 C6 177.7(2)
C10 C4 C5 C6 -1.4(4)
C4 C5 C6 C7 -0.2(4)
C5 C6 C7 C8 -0.1(4)
C6 C7 C8 C9 1.4(4)
C7 C8 C9 C10 -0.9(4)
C8 C9 C10 C1 -177.2(2)
C8 C9 C10 C4 -1.3(4)
C2 C1 C10 C9 175.7(2)
C2 C1 C10 C4 -0.9(2)
C5 C4 C10 C9 2.5(4)
C3 C4 C10 C9 -176.6(2)
C5 C4 C10 C1 179.1(2)
C3 C4 C10 C1 -0.1(2)
C1 C2 C11 C12 176.8(2)
C3 C2 C11 C12 -0.4(3)
C1 C2 C11 C14 -0.6(3)
C3 C2 C11 C14 -177.8(2)
C13 N1 C12 C11 -0.6(2)
C15 N1 C12 C11 -176.2(2)
C14 C11 C12 N1 0.6(2)
C2 C11 C12 N1 -177.27(19)
C12 N1 C13 C14 0.4(2)
C15 N1 C13 C14 176.0(2)
N1 C13 C14 C11 0.0(2)
C12 C11 C14 C13 -0.4(2)
C2 C11 C14 C13 177.4(2)
